data_1561731
loop_
_publ_author_name
'Zhang, Jinfang'
'Wang, Chao'
'Wang, Yinlin'
'Chen, Weitao'
'Cifuentes, Marie P.'
'Humphrey, Mark G.'
'Zhang, Chi'

_publ_section_title
;
 Single cyanide-bridged Mo(W)/S/Cu cluster-based coordination polymers:
 Reactant- and stoichiometry-dependent syntheses, effective photocatalytic
 properties
;
_journal_name_full 'Journal of Solid State Chemistry'
_journal_page_first 230
_journal_page_last 238
_journal_paper_doi 10.1016/j.jssc.2015.08.025
_journal_volume 231
_journal_year 2015
_chemical_formula_moiety 'C2 Cu3 N2 S4 W, C12 H21 N'
_chemical_formula_sum 'C14 H21 Cu3 N3 S4 W'
_chemical_formula_weight 734.11
_space_group_IT_number 19
_space_group_name_Hall 'P 2ac 2ab'
_space_group_name_H-M_alt 'P 21 21 21'
_symmetry_cell_setting orthorhombic
_symmetry_space_group_name_Hall 'P 2ac 2ab'
_symmetry_space_group_name_H-M 'P 21 21 21'
_atom_sites_solution_hydrogens geom
_atom_sites_solution_primary direct
_atom_sites_solution_secondary difmap
_audit_creation_method SHELXL-97
_cell_angle_alpha 90.00
_cell_angle_beta 90.00
_cell_angle_gamma 90.00
_cell_formula_units_Z 4
_cell_length_a 10.161(2)
_cell_length_b 11.539(2)
_cell_length_c 21.719(4)
_cell_measurement_reflns_used 10608
_cell_measurement_temperature 150(2)
_cell_measurement_theta_max 29.0398
_cell_measurement_theta_min 2.8310
_cell_volume 2546.5(8)
_computing_cell_refinement 'CrystalClear (Rigaku Inc., 2008)'
_computing_data_collection 'CrystalClear (Rigaku Inc., 2008)'
_computing_data_reduction 'CrystalClear (Rigaku Inc., 2008)'
_computing_molecular_graphics 'SHELXL-97 (Sheldrick, 1997)'
_computing_publication_material 'SHELXL-97 (Sheldrick, 1997)'
_computing_structure_refinement 'SHELXL-97 (Sheldrick, 1997)'
_computing_structure_solution 'SHELXS-97 (Sheldrick, 1990)'
_diffrn_ambient_temperature 150(2)
_diffrn_measured_fraction_theta_full 0.988
_diffrn_measured_fraction_theta_max 0.988
_diffrn_measurement_device_type ' Saturn724+ (2x2 bin mode)'
_diffrn_measurement_method dtprofit.ref
_diffrn_radiation_monochromator graphite
_diffrn_radiation_source 'fine-focus sealed tube'
_diffrn_radiation_type MoK\a
_diffrn_radiation_wavelength 0.71073
_diffrn_reflns_av_R_equivalents 0.0345
_diffrn_reflns_av_sigmaI/netI 0.0588
_diffrn_reflns_limit_h_max 10
_diffrn_reflns_limit_h_min -12
_diffrn_reflns_limit_k_max 13
_diffrn_reflns_limit_k_min -14
_diffrn_reflns_limit_l_max 19
_diffrn_reflns_limit_l_min -27
_diffrn_reflns_number 12488
_diffrn_reflns_theta_full 26.38
_diffrn_reflns_theta_max 26.38
_diffrn_reflns_theta_min 2.83
_diffrn_standards_decay_% 0
_diffrn_standards_interval_time 0
_diffrn_standards_number 0
_exptl_absorpt_coefficient_mu 7.304
_exptl_absorpt_correction_T_max 0.41
_exptl_absorpt_correction_T_min 0.279
_exptl_absorpt_correction_type multi-scan
_exptl_absorpt_process_details 'CrystalClear (Rigaku Inc., 2008)'
_exptl_crystal_colour orange
_exptl_crystal_density_diffrn 1.915
_exptl_crystal_density_method 'not measured'
_exptl_crystal_description block
_exptl_crystal_F_000 1404
_exptl_crystal_size_max 0.18
_exptl_crystal_size_mid 0.15
_exptl_crystal_size_min 0.12
_refine_diff_density_max 0.787
_refine_diff_density_min -0.805
_refine_diff_density_rms 0.113
_refine_ls_abs_structure_details 'Flack H D (1983), Acta Cryst. A39, 876-881'
_refine_ls_abs_structure_Flack 0.007(11)
_refine_ls_extinction_method none
_refine_ls_goodness_of_fit_ref 0.989
_refine_ls_hydrogen_treatment constr
_refine_ls_matrix_type full
_refine_ls_number_parameters 235
_refine_ls_number_reflns 5096
_refine_ls_number_restraints 95
_refine_ls_restrained_S_all 1.004
_refine_ls_R_factor_all 0.0486
_refine_ls_R_factor_gt 0.0368
_refine_ls_shift/su_max 0.002
_refine_ls_shift/su_mean 0.000
_refine_ls_structure_factor_coef Fsqd
_refine_ls_weighting_details 'calc w=1/[\s^2^(Fo^2^)+(0.0326P)^2^+0.0000P] where P=(Fo^2^+2Fc^2^)/3'
_refine_ls_weighting_scheme calc
_refine_ls_wR_factor_gt 0.0706
_refine_ls_wR_factor_ref 0.0760
_reflns_number_gt 4139
_reflns_number_total 5096
_reflns_threshold_expression >2sigma(I)
_cod_data_source_file JSSC-2015-231-230.cif
_cod_data_source_block s1
_cod_original_sg_symbol_Hall P2ac2ab
_cod_original_sg_symbol_H-M P212121
_cod_database_code 1561731

loop_
_symmetry_equiv_pos_as_xyz
'x, y, z'
'-x+1/2, -y, z+1/2'
'x+1/2, -y+1/2, -z'
'-x, y+1/2, -z+1/2'

loop_
_atom_site_label
_atom_site_type_symbol
_atom_site_fract_x
_atom_site_fract_y
_atom_site_fract_z
_atom_site_U_iso_or_equiv
_atom_site_adp_type
_atom_site_occupancy
_atom_site_symmetry_multiplicity
_atom_site_calc_flag
_atom_site_refinement_flags
_atom_site_disorder_assembly
_atom_site_disorder_group
W1 W 0.768982(19) 1.023630(17) 0.381862(9) 0.04582(5) Uani 1 1 d . . .
Cu1 Cu 0.61872(8) 1.13031(7) 0.30038(4) 0.0698(2) Uani 1 1 d . . .
Cu2 Cu 0.61536(6) 0.83013(6) 0.36999(3) 0.0569(2) Uani 1 1 d . . .
Cu3 Cu 0.90877(7) 0.89914(6) 0.46036(4) 0.0630(2) Uani 1 1 d . . .
S4 S 0.84288(19) 1.08232(14) 0.47173(8) 0.0789(5) Uani 1 1 d . . .
S2 S 0.54910(12) 1.02299(13) 0.37987(7) 0.0638(4) Uani 1 1 d . . .
S3 S 0.84239(14) 0.84332(12) 0.36674(7) 0.0551(4) Uani 1 1 d . . .
S1 S 0.83669(17) 1.13737(14) 0.30714(8) 0.0745(5) Uani 1 1 d . . .
N1 N 0.4589(5) 1.2531(5) 0.2013(2) 0.0671(18) Uani 0.50 1 d P . .
C1' C 0.4589(5) 1.2531(5) 0.2013(2) 0.0671(18) Uani 0.50 1 d P . .
N2 N 0.5557(5) 0.7420(5) 0.4437(2) 0.0615(16) Uani 0.50 1 d P . .
C2' C 0.5557(5) 0.7420(5) 0.4437(2) 0.0615(16) Uani 0.50 1 d P . .
C1 C 0.5176(6) 1.2068(6) 0.2389(3) 0.086(2) Uani 0.50 1 d P . .
N1' N 0.5176(6) 1.2068(6) 0.2389(3) 0.086(2) Uani 0.50 1 d P . .
C2 C 0.5045(6) 0.6898(5) 0.4808(3) 0.0763(19) Uani 0.50 1 d P . .
N2' N 0.5045(6) 0.6898(5) 0.4808(3) 0.0763(19) Uani 0.50 1 d P . .
N3 N 0.0100(8) 0.4920(6) 0.3735(3) 0.150(2) Uani 1 1 d U . .
C3 C 0.0873(8) 0.6061(8) 0.3563(4) 0.124(2) Uani 1 1 d U . .
H3A H 0.1366 0.5928 0.3187 0.148 Uiso 1 1 calc R . .
H3B H 0.0244 0.6675 0.3483 0.148 Uiso 1 1 calc R . .
C4 C 0.1773(9) 0.6439(7) 0.4041(4) 0.137(3) Uani 1 1 d DU . .
H4A H 0.2524 0.5921 0.4057 0.164 Uiso 1 1 calc R . .
H4B H 0.1335 0.6419 0.4437 0.164 Uiso 1 1 calc R . .
C5 C 0.2219(7) 0.7624(6) 0.3908(4) 0.122(2) Uani 1 1 d DU . .
H5A H 0.2816 0.7873 0.4224 0.183 Uiso 1 1 calc R . .
H5B H 0.1474 0.8135 0.3896 0.183 Uiso 1 1 calc R . .
H5C H 0.2659 0.7638 0.3517 0.183 Uiso 1 1 calc R . .
C6 C -0.0773(11) 0.5077(11) 0.4267(5) 0.167(3) Uani 1 1 d U . .
C7 C -0.1515(16) 0.4038(14) 0.4373(7) 0.166(3) Uani 0.70 1 d PU . .
C7' C -0.221(5) 0.465(5) 0.451(3) 0.257(4) Uani 0.30 1 d PU . .
C8 C -0.2534(12) 0.4284(10) 0.4932(5) 0.179(3) Uani 1 1 d U . .
C9 C 0.1099(10) 0.3859(10) 0.3827(5) 0.191(2) Uani 1 1 d U . .
H9A H 0.1437 0.3885 0.4245 0.229 Uiso 1 1 calc R . .
H9B H 0.0612 0.3141 0.3782 0.229 Uiso 1 1 calc RD . .
C10 C 0.2213(13) 0.3839(12) 0.3401(7) 0.238(3) Uani 1 1 d U . .
H10A H 0.2823 0.4472 0.3472 0.286 Uiso 1 1 calc R . .
H10B H 0.1936 0.3836 0.2973 0.286 Uiso 1 1 calc R . .
C11 C 0.2753(13) 0.2710(13) 0.3597(7) 0.272(3) Uani 1 1 d U . .
H11A H 0.3553 0.2556 0.3376 0.407 Uiso 1 1 calc R . .
H11B H 0.2124 0.2110 0.3512 0.407 Uiso 1 1 calc R . .
H11C H 0.2933 0.2730 0.4031 0.407 Uiso 1 1 calc R . .
C12 C -0.0495(9) 0.4578(10) 0.3113(5) 0.182(3) Uani 1 1 d DU . .
H12A H 0.0157 0.4683 0.2791 0.219 Uiso 1 1 calc R . .
H12B H -0.0742 0.3767 0.3121 0.219 Uiso 1 1 calc RD . .
C13 C -0.1665(11) 0.5293(10) 0.2976(5) 0.209(3) Uani 1 1 d DU . .
H13A H -0.1428 0.6107 0.2956 0.251 Uiso 1 1 calc R . .
H13B H -0.2328 0.5193 0.3293 0.251 Uiso 1 1 calc R . .
C14 C -0.2206(13) 0.4862(12) 0.2330(5) 0.233(3) Uani 1 1 d DU . .
H14A H -0.2968 0.5307 0.2219 0.350 Uiso 1 1 calc R . .
H14B H -0.2439 0.4057 0.2357 0.350 Uiso 1 1 calc R . .
H14C H -0.1537 0.4961 0.2022 0.350 Uiso 1 1 calc R . .

loop_
_atom_site_aniso_label
_atom_site_aniso_U_11
_atom_site_aniso_U_22
_atom_site_aniso_U_33
_atom_site_aniso_U_23
_atom_site_aniso_U_13
_atom_site_aniso_U_12
W1 0.05104(10) 0.04006(9) 0.04636(11) 0.00678(10) -0.00685(10) -0.00010(9)
Cu1 0.0754(5) 0.0729(5) 0.0612(5) 0.0182(4) -0.0136(4) 0.0163(4)
Cu2 0.0601(4) 0.0640(4) 0.0466(4) 0.0020(4) -0.0032(3) -0.0183(3)
Cu3 0.0650(4) 0.0636(4) 0.0605(5) 0.0170(4) -0.0128(4) 0.0062(4)
S4 0.1077(12) 0.0624(10) 0.0666(11) -0.0111(8) -0.0336(10) 0.0082(10)
S2 0.0515(7) 0.0723(9) 0.0678(9) 0.0149(10) 0.0038(7) 0.0127(7)
S3 0.0531(7) 0.0481(7) 0.0642(10) -0.0032(7) -0.0054(7) 0.0073(7)
S1 0.0732(10) 0.0719(10) 0.0782(12) 0.0350(9) -0.0093(9) -0.0134(9)
N1 0.061(3) 0.088(4) 0.053(3) 0.015(3) -0.013(3) 0.021(3)
C1' 0.061(3) 0.088(4) 0.053(3) 0.015(3) -0.013(3) 0.021(3)
N2 0.071(3) 0.069(3) 0.044(3) 0.020(3) 0.013(3) -0.023(3)
C2' 0.071(3) 0.069(3) 0.044(3) 0.020(3) 0.013(3) -0.023(3)
C1 0.077(4) 0.098(5) 0.081(5) 0.006(4) 0.001(4) 0.017(4)
N1' 0.077(4) 0.098(5) 0.081(5) 0.006(4) 0.001(4) 0.017(4)
C2 0.073(4) 0.077(4) 0.079(4) 0.003(3) 0.003(3) -0.014(3)
N2' 0.073(4) 0.077(4) 0.079(4) 0.003(3) 0.003(3) -0.014(3)
N3 0.156(3) 0.142(3) 0.151(3) 0.004(3) 0.001(3) 0.014(2)
C3 0.118(4) 0.125(4) 0.128(4) -0.013(3) -0.006(3) 0.016(3)
C4 0.132(4) 0.141(4) 0.138(4) -0.007(3) -0.001(3) 0.013(3)
C5 0.109(3) 0.133(4) 0.123(4) -0.003(3) 0.010(3) 0.009(3)
C6 0.170(4) 0.166(4) 0.165(4) 0.011(3) 0.010(3) -0.001(3)
C7 0.169(5) 0.161(5) 0.169(5) -0.002(4) 0.000(4) -0.003(4)
C7' 0.257(5) 0.258(5) 0.258(6) 0.000(4) -0.001(4) 0.001(4)
C8 0.181(4) 0.178(4) 0.178(5) 0.007(3) 0.005(3) -0.003(3)
C9 0.198(3) 0.176(4) 0.199(4) 0.010(3) -0.015(3) 0.029(3)
C10 0.239(4) 0.244(3) 0.232(4) -0.002(3) 0.013(3) 0.003(3)
C11 0.279(5) 0.266(4) 0.270(5) 0.003(3) 0.000(4) 0.019(3)
C12 0.187(4) 0.185(4) 0.176(4) -0.009(3) -0.008(3) -0.001(3)
C13 0.208(4) 0.207(4) 0.213(5) 0.002(3) -0.009(3) 0.004(3)
C14 0.237(5) 0.232(5) 0.231(5) -0.008(4) -0.008(4) 0.000(4)

loop_
_atom_type_symbol
_atom_type_description
_atom_type_scat_dispersion_real
_atom_type_scat_dispersion_imag
_atom_type_scat_source
C C 0.0033 0.0016 'International Tables Vol C Tables 4.2.6.8 and 6.1.1.4'
Cu Cu 0.3201 1.2651 'International Tables Vol C Tables 4.2.6.8 and 6.1.1.4'
N N 0.0061 0.0033 'International Tables Vol C Tables 4.2.6.8 and 6.1.1.4'
S S 0.1246 0.1234 'International Tables Vol C Tables 4.2.6.8 and 6.1.1.4'
W W -0.8490 6.8722 'International Tables Vol C Tables 4.2.6.8 and 6.1.1.4'
H H 0.0000 0.0000 'International Tables Vol C Tables 4.2.6.8 and 6.1.1.4'

loop_
_geom_angle_atom_site_label_1
_geom_angle_atom_site_label_2
_geom_angle_atom_site_label_3
_geom_angle
_geom_angle_site_symmetry_1
_geom_angle_site_symmetry_3
S1 W1 S4 111.40(7) . .
S1 W1 S3 110.06(6) . .
S4 W1 S3 107.65(6) . .
S1 W1 S2 107.50(6) . .
S4 W1 S2 111.08(7) . .
S3 W1 S2 109.14(5) . .
S1 W1 Cu1 53.69(5) . .
S4 W1 Cu1 130.45(5) . .
S3 W1 Cu1 121.90(4) . .
S2 W1 Cu1 53.89(4) . .
S1 W1 Cu3 129.24(5) . .
S4 W1 Cu3 53.93(5) . .
S3 W1 Cu3 53.80(4) . .
S2 W1 Cu3 123.22(4) . .
Cu1 W1 Cu3 174.79(3) . .
S1 W1 Cu2 126.60(5) . .
S4 W1 Cu2 122.00(5) . .
S3 W1 Cu2 54.33(4) . .
S2 W1 Cu2 54.91(4) . .
Cu1 W1 Cu2 89.28(3) . .
Cu3 W1 Cu2 85.63(2) . .
C1 Cu1 S1 124.6(2) . .
C1 Cu1 S2 128.8(2) . .
S1 Cu1 S2 106.52(6) . .
C1 Cu1 W1 177.17(19) . .
S1 Cu1 W1 52.88(5) . .
S2 Cu1 W1 53.73(4) . .
C1' Cu2 N1 0.0(4) 4_645 4_645
C1' Cu2 N2 106.8(2) 4_645 .
N1 Cu2 N2 106.8(2) 4_645 .
C1' Cu2 S3 113.21(16) 4_645 .
N1 Cu2 S3 113.21(16) 4_645 .
N2 Cu2 S3 111.21(16) . .
C1' Cu2 S2 113.46(17) 4_645 .
N1 Cu2 S2 113.46(17) 4_645 .
N2 Cu2 S2 108.99(16) . .
S3 Cu2 S2 103.16(5) . .
C1' Cu2 W1 132.18(17) 4_645 .
N1 Cu2 W1 132.18(17) 4_645 .
N2 Cu2 W1 120.99(15) . .
S3 Cu2 W1 51.70(4) . .
S2 Cu2 W1 51.55(4) . .
N2' Cu3 C2 0.0(4) 3_566 3_566
N2' Cu3 S4 126.1(2) 3_566 .
C2 Cu3 S4 126.1(2) 3_566 .
N2' Cu3 S3 127.4(2) 3_566 .
C2 Cu3 S3 127.4(2) 3_566 .
S4 Cu3 S3 106.43(6) . .
N2' Cu3 W1 177.87(18) 3_566 .
C2 Cu3 W1 177.87(18) 3_566 .
S4 Cu3 W1 52.79(5) . .
S3 Cu3 W1 53.72(4) . .
W1 S4 Cu3 73.28(5) . .
W1 S2 Cu1 72.38(5) . .
W1 S2 Cu2 73.54(4) . .
Cu1 S2 Cu2 111.41(7) . .
W1 S3 Cu3 72.48(5) . .
W1 S3 Cu2 73.97(5) . .
Cu3 S3 Cu2 106.97(7) . .
W1 S1 Cu1 73.43(6) . .
C1 N1 Cu2 171.0(5) . 4_655
C2 N2 Cu2 169.6(5) . .
N1 C1 Cu1 178.7(6) . .
N2 C2 Cu3 176.2(6) . 3_466
C6 N3 C12 119.2(8) . .
C6 N3 C3 112.6(8) . .
C12 N3 C3 101.7(7) . .
C6 N3 C9 112.3(8) . .
C12 N3 C9 99.4(7) . .
C3 N3 C9 110.6(7) . .
C4 C3 N3 113.3(7) . .
C4 C3 H3A 108.9 . .
N3 C3 H3A 108.9 . .
C4 C3 H3B 108.9 . .
N3 C3 H3B 108.9 . .
H3A C3 H3B 107.7 . .
C3 C4 C5 109.5(7) . .
C3 C4 H4A 109.8 . .
C5 C4 H4A 109.8 . .
C3 C4 H4B 109.8 . .
C5 C4 H4B 109.8 . .
H4A C4 H4B 108.2 . .
C4 C5 H5A 109.5 . .
C4 C5 H5B 109.5 . .
H5A C5 H5B 109.5 . .
C4 C5 H5C 109.5 . .
H5A C5 H5C 109.5 . .
H5B C5 H5C 109.5 . .
C7 C6 N3 109.9(11) . .
C7 C6 C7' 39(2) . .
N3 C6 C7' 139(2) . .
C7' C7 C6 81(3) . .
C7' C7 C8 40(3) . .
C6 C7 C8 108.1(12) . .
C7 C7' C8 101(5) . .
C7 C7' C6 60(3) . .
C8 C7' C6 132(5) . .
C7' C8 C7 39(3) . .
C10 C9 N3 115.0(10) . .
C10 C9 H9A 108.5 . .
N3 C9 H9A 108.5 . .
C10 C9 H9B 108.5 . .
N3 C9 H9B 108.5 . .
H9A C9 H9B 107.5 . .
C9 C10 C11 96.8(11) . .
C9 C10 H10A 112.4 . .
C11 C10 H10A 112.4 . .
C9 C10 H10B 112.4 . .
C11 C10 H10B 112.4 . .
H10A C10 H10B 110.0 . .
C10 C11 H11A 109.5 . .
C10 C11 H11B 109.5 . .
H11A C11 H11B 109.5 . .
C10 C11 H11C 109.5 . .
H11A C11 H11C 109.5 . .
H11B C11 H11C 109.5 . .
C13 C12 N3 110.6(9) . .
C13 C12 H12A 109.5 . .
N3 C12 H12A 109.5 . .
C13 C12 H12B 109.5 . .
N3 C12 H12B 109.5 . .
H12A C12 H12B 108.1 . .
C12 C13 C14 106.3(10) . .
C12 C13 H13A 110.5 . .
C14 C13 H13A 110.5 . .
C12 C13 H13B 110.5 . .
C14 C13 H13B 110.5 . .
H13A C13 H13B 108.7 . .
C13 C14 H14A 109.5 . .
C13 C14 H14B 109.5 . .
H14A C14 H14B 109.5 . .
C13 C14 H14C 109.5 . .
H14A C14 H14C 109.5 . .
H14B C14 H14C 109.5 . .

loop_
_geom_bond_atom_site_label_1
_geom_bond_atom_site_label_2
_geom_bond_distance
_geom_bond_site_symmetry_2
W1 S1 2.1976(17) .
W1 S4 2.1982(17) .
W1 S3 2.2345(14) .
W1 S2 2.2347(13) .
W1 Cu1 2.6417(8) .
W1 Cu3 2.6435(8) .
W1 Cu2 2.7365(8) .
Cu1 C1 1.902(7) .
Cu1 S1 2.2211(19) .
Cu1 S2 2.2394(17) .
Cu2 C1' 1.938(5) 4_645
Cu2 N1 1.938(5) 4_645
Cu2 N2 1.990(5) .
Cu2 S3 2.3130(16) .
Cu2 S2 2.3350(17) .
Cu3 N2' 1.906(6) 3_566
Cu3 C2 1.906(6) 3_566
Cu3 S4 2.2309(18) .
Cu3 S3 2.2370(17) .
N1 C1 1.144(8) .
N1 Cu2 1.938(5) 4_655
N2 C2 1.133(7) .
C2 Cu3 1.906(6) 3_466
N3 C6 1.468(13) .
N3 C12 1.532(12) .
N3 C3 1.579(11) .
N3 C9 1.602(12) .
C3 C4 1.449(11) .
C3 H3A 0.9700 .
C3 H3B 0.9700 .
C4 C5 1.469(9) .
C4 H4A 0.9700 .
C4 H4B 0.9700 .
C5 H5A 0.9600 .
C5 H5B 0.9600 .
C5 H5C 0.9600 .
C6 C7 1.435(19) .
C6 C7' 1.63(5) .
C7 C7' 1.04(6) .
C7 C8 1.619(18) .
C7' C8 1.06(6) .
C9 C10 1.464(15) .
C9 H9A 0.9700 .
C9 H9B 0.9700 .
C10 C11 1.477(17) .
C10 H10A 0.9700 .
C10 H10B 0.9700 .
C11 H11A 0.9600 .
C11 H11B 0.9600 .
C11 H11C 0.9600 .
C12 C13 1.477(12) .
C12 H12A 0.9700 .
C12 H12B 0.9700 .
C13 C14 1.587(12) .
C13 H13A 0.9700 .
C13 H13B 0.9700 .
C14 H14A 0.9600 .
C14 H14B 0.9600 .
C14 H14C 0.9600 .
